data_1524411
loop_
_publ_author_name
'Gignoux, D.'
'Lemaire, R.'
'Moreau, J.M.'
'Mendia-Monteroso, R.'
'Schweizer, J.'

_publ_section_title
;
 Antiferromagnetism in the La-Co system
;
_journal_name_full 'Physica B and C (Netherland) (79,1975-)'
_journal_page_first 376
_journal_page_last 378
_journal_volume 130
_journal_year 1985
_chemical_formula_sum 'Co3 La2'
_space_group_IT_number 64
_symmetry_space_group_name_Hall '-C 2ac 2'
_symmetry_space_group_name_H-M 'C m c a'
_cell_angle_alpha 90
_cell_angle_beta 90
_cell_angle_gamma 90
_cell_formula_units_Z 4
_cell_length_a 4.853
_cell_length_b 10.35
_cell_length_c 7.801
_cell_volume 391.833
_citation_journal_id_ASTM PHBCDQ
_cod_data_source_file Gignoux_PHBCDQ_1985_1087.cif
_cod_data_source_block Co3La2
_cod_original_cell_volume 391.8329
_cod_database_code 1524411

loop_
_symmetry_equiv_pos_as_xyz
x,y,z
-x+1/2,-y,z+1/2
x,-y,-z
-x+1/2,y,-z+1/2
-x,-y,-z
x-1/2,y,-z-1/2
-x,y,z
x-1/2,-y,z-1/2
x+1/2,y+1/2,z
-x+1,-y+1/2,z+1/2
x+1/2,-y+1/2,-z
-x+1,y+1/2,-z+1/2
-x+1/2,-y+1/2,-z
x,y+1/2,-z-1/2
-x+1/2,y+1/2,z
x,-y+1/2,z-1/2

loop_
_atom_site_label
_atom_site_type_symbol
_atom_site_fract_x
_atom_site_fract_y
_atom_site_fract_z
_atom_site_occupancy
_atom_site_U_iso_or_equiv
La1 La 0 0.154 0.407 1 0.0
Co2 Co 0.25 0.412 0.25 1 0.0
Co1 Co 0 0 0 1 0.0
